data_4516849
loop_
_publ_author_name
'Melekhova, Anna A.'
'Smirnov, Andrey S.'
'Novikov, Alexander S.'
'Panikorovskii, Taras L.'
'Bokach, Nadezhda A.'
'Kukushkin, Vadim Yu'

_publ_section_title
;
 Copper(I)-Catalyzed 1,3-Dipolar Cycloaddition of Ketonitrones to
 Dialkylcyanamides: A Step toward Sustainable Generation of
 2,3-Dihydro-1,2,4-oxadiazoles.
;
_journal_issue 4
_journal_name_full 'ACS omega'
_journal_page_first 1380
_journal_page_last 1391
_journal_paper_doi 10.1021/acsomega.7b00130
_journal_volume 2
_journal_year 2017
_chemical_formula_moiety 'C19 H21 N3 O'
_chemical_formula_sum 'C19 H21 N3 O'
_chemical_formula_weight 307.39
_space_group_crystal_system monoclinic
_space_group_IT_number 14
_space_group_name_Hall '-P 2ybc'
_space_group_name_H-M_alt 'P 1 21/c 1'
_atom_sites_solution_hydrogens geom
_atom_sites_solution_primary direct
_atom_sites_solution_secondary difmap
_audit_creation_date 2016-02-26
_audit_creation_method
;
  Olex2 1.2-ac2
  (compiled 2012.03.27 svn.r2268, GUI svn.r4156)
;
_cell_angle_alpha 90.00
_cell_angle_beta 96.586(10)
_cell_angle_gamma 90.00
_cell_formula_units_Z 4
_cell_length_a 14.5573(16)
_cell_length_b 8.6999(9)
_cell_length_c 12.7827(14)
_cell_measurement_reflns_used 3163
_cell_measurement_temperature 100(2)
_cell_measurement_theta_max 30.2760
_cell_measurement_theta_min 2.7268
_cell_volume 1608.2(3)
_computing_cell_refinement
;
CrysAlisPro, Agilent Technologies,
Version 1.171.36.20 (release 27-06-2012 CrysAlis171 .NET)
(compiled Jul 11 2012,15:38:31)
;
_computing_data_collection
;
CrysAlisPro, Agilent Technologies,
Version 1.171.36.20 (release 27-06-2012 CrysAlis171 .NET)
(compiled Jul 11 2012,15:38:31)
;
_computing_data_reduction
;
CrysAlisPro, Agilent Technologies,
Version 1.171.36.20 (release 27-06-2012 CrysAlis171 .NET)
(compiled Jul 11 2012,15:38:31)
;
_computing_molecular_graphics
;
O. V. Dolomanov, L. J. Bourhis, R. J. Gildea, J. A. K. Howard and H. Puschmann,
OLEX2: a complete structure solution, refinement and analysis program.
J. Appl. Cryst. (2009). 42, 339-341.
;
_computing_publication_material
;
O. V. Dolomanov, L. J. Bourhis, R. J. Gildea, J. A. K. Howard and H. Puschmann,
OLEX2: a complete structure solution, refinement and analysis program.
J. Appl. Cryst. (2009). 42, 339-341.
;
_computing_structure_refinement
;
SHELXL, G.M. Sheldrick, Acta Cryst.
(2008). A64, 112-122
;
_computing_structure_solution
;
SHELXS, G.M. Sheldrick, Acta Cryst.
(2008). A64, 112-122
;
_diffrn_ambient_temperature 100(2)
_diffrn_detector_area_resol_mean 16.2096
_diffrn_measured_fraction_theta_full 0.9987
_diffrn_measured_fraction_theta_max 0.9987
_diffrn_measurement_details
;
#__ type_ start__ end____ width___ exp.time_
  1 omega  -65.00  -38.00   1.0000   20.0000
omega____ theta____ kappa____ phi______ frames
    -      -20.4031 -178.0000 -120.0000 27

#__ type_ start__ end____ width___ exp.time_
  2 omega  -97.00  -70.00   1.0000   20.0000
omega____ theta____ kappa____ phi______ frames
    -      -20.4031  178.0000   30.0000 27

#__ type_ start__ end____ width___ exp.time_
  3 omega  -62.00   49.00   1.0000   20.0000
omega____ theta____ kappa____ phi______ frames
    -      -20.4031   19.0000  150.0000 111

#__ type_ start__ end____ width___ exp.time_
  4 omega   35.00   97.00   1.0000   20.0000
omega____ theta____ kappa____ phi______ frames
    -       21.3406  178.0000  -30.0000 62

#__ type_ start__ end____ width___ exp.time_
  5 omega  -91.00   10.00   1.0000   20.0000
omega____ theta____ kappa____ phi______ frames
    -      -20.4031  -77.0000  120.0000 101

#__ type_ start__ end____ width___ exp.time_
  6 omega  -93.00  -18.00   1.0000   20.0000
omega____ theta____ kappa____ phi______ frames
    -      -20.4031  -38.0000  -30.0000 75
;
_diffrn_measurement_device_type 'Xcalibur, Eos'
_diffrn_measurement_method '\w scans'
_diffrn_orient_matrix_UB_11 -0.0371863000
_diffrn_orient_matrix_UB_12 0.0433885000
_diffrn_orient_matrix_UB_13 0.0217546000
_diffrn_orient_matrix_UB_21 0.0032419000
_diffrn_orient_matrix_UB_22 -0.0539654000
_diffrn_orient_matrix_UB_23 0.0367553000
_diffrn_orient_matrix_UB_31 0.0414633000
_diffrn_orient_matrix_UB_32 0.0430843000
_diffrn_orient_matrix_UB_33 0.0242045000
_diffrn_radiation_monochromator graphite
_diffrn_radiation_type 'Mo K\a'
_diffrn_radiation_wavelength 0.7107
_diffrn_reflns_av_R_equivalents 0.0432
_diffrn_reflns_av_unetI/netI 0.0412
_diffrn_reflns_limit_h_max 18
_diffrn_reflns_limit_h_min -18
_diffrn_reflns_limit_k_max 11
_diffrn_reflns_limit_k_min -11
_diffrn_reflns_limit_l_max 16
_diffrn_reflns_limit_l_min -16
_diffrn_reflns_number 12789
_diffrn_reflns_theta_full 27.50
_diffrn_reflns_theta_max 27.50
_diffrn_reflns_theta_min 2.73
_diffrn_source 'Enhance (Mo) X-ray Source'
_exptl_absorpt_coefficient_mu 0.080
_exptl_absorpt_correction_T_max 1.00000
_exptl_absorpt_correction_T_min 0.98146
_exptl_absorpt_correction_type multi-scan
_exptl_absorpt_process_details
;
CrysAlisPro, Agilent Technologies,
Version 1.171.36.20 (release 27-06-2012 CrysAlis171 .NET)
(compiled Jul 11 2012,15:38:31)
Empirical absorption correction using spherical harmonics,
 implemented in SCALE3 ABSPACK scaling algorithm.
;
_exptl_crystal_colour colorless
_exptl_crystal_density_diffrn 1.270
_exptl_crystal_density_method 'not measured'
_exptl_crystal_description tabular
_exptl_crystal_F_000 656
_exptl_crystal_size_max 0.22
_exptl_crystal_size_mid 0.18
_exptl_crystal_size_min 0.05
_refine_diff_density_max 0.641
_refine_diff_density_min -0.619
_refine_diff_density_rms 0.061
_refine_ls_extinction_method none
_refine_ls_goodness_of_fit_ref 1.057
_refine_ls_hydrogen_treatment mixed
_refine_ls_matrix_type full
_refine_ls_number_parameters 209
_refine_ls_number_reflns 3683
_refine_ls_number_restraints 0
_refine_ls_restrained_S_all 1.057
_refine_ls_R_factor_all 0.0709
_refine_ls_R_factor_gt 0.0558
_refine_ls_shift/su_max 0.000
_refine_ls_shift/su_mean 0.000
_refine_ls_structure_factor_coef Fsqd
_refine_ls_weighting_details 'calc w=1/[\s^2^(Fo^2^)+(0.0503P)^2^+1.6306P] where P=(Fo^2^+2Fc^2^)/3'
_refine_ls_weighting_scheme calc
_refine_ls_wR_factor_gt 0.1305
_refine_ls_wR_factor_ref 0.1427
_reflns_number_gt 2938
_reflns_number_total 3683
_reflns_threshold_expression >2sigma(I)
_cod_data_source_file ao7b00130_si_002.cif
_cod_data_source_block m_220_new2
_cod_database_code 4516849
_chemical_oxdiff_formula 'C12 N2 H12'
_reflns_odcompleteness_completeness 99.87
_reflns_odcompleteness_iscentric 1
_reflns_odcompleteness_theta 27.50

loop_
_space_group_symop_id
_space_group_symop_operation_xyz
1 'x, y, z'
2 '-x, y+1/2, -z+1/2'
3 '-x, -y, -z'
4 'x, -y-1/2, z-1/2'

loop_
_atom_site_label
_atom_site_type_symbol
_atom_site_fract_x
_atom_site_fract_y
_atom_site_fract_z
_atom_site_U_iso_or_equiv
_atom_site_adp_type
_atom_site_occupancy
_atom_site_symmetry_multiplicity
_atom_site_calc_flag
_atom_site_refinement_flags
O1 O 0.22639(9) -0.46675(15) 0.56554(10) 0.0181(3) Uani 1 1 d .
N2 N 0.31673(10) -0.44827(18) 0.52463(11) 0.0165(3) Uani 1 1 d .
N1 N 0.20228(10) -0.27879(17) 0.44056(11) 0.0150(3) Uani 1 1 d .
N3 N 0.09079(11) -0.33241(19) 0.55727(12) 0.0198(4) Uani 1 1 d .
C6 C 0.26350(11) -0.4822(2) 0.33446(13) 0.0140(4) Uani 1 1 d .
C17 C 0.51704(13) -0.0789(2) 0.35511(14) 0.0211(4) Uani 1 1 d .
H17 H 0.5672 -0.0186 0.3419 0.025 Uiso 1 1 calc R
C7 C 0.36607(12) -0.2605(2) 0.39589(13) 0.0145(4) Uani 1 1 d .
C1 C 0.28728(12) -0.3642(2) 0.42298(13) 0.0138(4) Uani 1 1 d .
C18 C 0.43646(13) -0.0100(2) 0.38110(14) 0.0191(4) Uani 1 1 d .
H18 H 0.4327 0.0966 0.3848 0.023 Uiso 1 1 calc R
C16 C 0.52249(13) -0.2385(2) 0.34884(15) 0.0215(4) Uani 1 1 d .
H16 H 0.5764 -0.2848 0.3318 0.026 Uiso 1 1 calc R
C13 C 0.21074(13) -0.5256(2) 0.14963(14) 0.0185(4) Uani 1 1 d .
H13 H 0.1901 -0.4867 0.0833 0.022 Uiso 1 1 calc R
C19 C 0.36079(12) -0.1007(2) 0.40181(13) 0.0159(4) Uani 1 1 d .
H19 H 0.3071 -0.0542 0.4195 0.019 Uiso 1 1 calc R
C2 C 0.17182(12) -0.3513(2) 0.51736(14) 0.0157(4) Uani 1 1 d .
C3 C 0.37181(13) -0.3533(2) 0.60471(14) 0.0200(4) Uani 1 1 d .
H3A H 0.3746 -0.4030 0.6721 0.030 Uiso 1 1 calc R
H3B H 0.3433 -0.2543 0.6085 0.030 Uiso 1 1 calc R
H3C H 0.4333 -0.3411 0.5856 0.030 Uiso 1 1 calc R
C12 C 0.22244(12) -0.6838(2) 0.16425(15) 0.0187(4) Uani 1 1 d .
H12 H 0.2091 -0.7507 0.1078 0.022 Uiso 1 1 calc R
C11 C 0.25397(12) -0.7407(2) 0.26315(15) 0.0184(4) Uani 1 1 d .
H11 H 0.2609 -0.8461 0.2731 0.022 Uiso 1 1 calc R
C15 C 0.44709(12) -0.3286(2) 0.36815(14) 0.0185(4) Uani 1 1 d .
H15 H 0.4506 -0.4350 0.3626 0.022 Uiso 1 1 calc R
C10 C 0.27545(12) -0.6405(2) 0.34816(14) 0.0165(4) Uani 1 1 d .
H10 H 0.2977 -0.6795 0.4140 0.020 Uiso 1 1 calc R
C14 C 0.23006(12) -0.4266(2) 0.23463(14) 0.0166(4) Uani 1 1 d .
H14 H 0.2206 -0.3216 0.2250 0.020 Uiso 1 1 calc R
C5 C 0.02090(13) -0.2207(2) 0.51306(15) 0.0203(4) Uani 1 1 d .
H5A H -0.0036 -0.2484 0.4418 0.024 Uiso 1 1 calc R
H5B H 0.0466 -0.1178 0.5128 0.024 Uiso 1 1 calc R
C4 C 0.06766(13) -0.4043(2) 0.65566(15) 0.0214(4) Uani 1 1 d .
H4A H 0.1183 -0.3948 0.7116 0.026 Uiso 1 1 calc R
H4B H 0.0521 -0.5120 0.6452 0.026 Uiso 1 1 calc R
C8 C -0.0530(2) -0.2313(4) 0.5870(2) 0.0558(9) Uani 1 1 d .
H8A H -0.0722 -0.1291 0.6056 0.067 Uiso 1 1 calc R
H8B H -0.1065 -0.2856 0.5532 0.067 Uiso 1 1 calc R
C9 C -0.0151(2) -0.3120(5) 0.6793(2) 0.0732(12) Uani 1 1 d .
H9A H -0.0615 -0.3800 0.7027 0.088 Uiso 1 1 calc R
H9B H 0.0032 -0.2394 0.7354 0.088 Uiso 1 1 calc R

loop_
_atom_site_aniso_label
_atom_site_aniso_U_11
_atom_site_aniso_U_22
_atom_site_aniso_U_33
_atom_site_aniso_U_23
_atom_site_aniso_U_13
_atom_site_aniso_U_12
O1 0.0188(6) 0.0171(7) 0.0198(6) 0.0055(5) 0.0081(5) 0.0027(5)
N2 0.0162(7) 0.0189(8) 0.0154(7) 0.0033(6) 0.0055(6) 0.0019(6)
N1 0.0145(7) 0.0154(7) 0.0159(7) 0.0002(6) 0.0045(6) 0.0016(6)
N3 0.0198(8) 0.0205(8) 0.0207(8) 0.0045(7) 0.0095(6) 0.0030(6)
C6 0.0115(8) 0.0151(8) 0.0162(8) 0.0006(7) 0.0049(6) -0.0005(6)
C17 0.0190(9) 0.0287(10) 0.0152(8) 0.0011(8) 0.0010(7) -0.0083(8)
C7 0.0149(8) 0.0185(9) 0.0100(7) 0.0000(7) 0.0012(6) -0.0012(7)
C1 0.0152(8) 0.0135(8) 0.0131(8) 0.0013(6) 0.0035(6) 0.0023(7)
C18 0.0249(10) 0.0171(9) 0.0150(8) 0.0001(7) 0.0010(7) -0.0034(7)
C16 0.0157(9) 0.0295(11) 0.0198(9) -0.0021(8) 0.0046(7) -0.0003(8)
C13 0.0183(9) 0.0210(9) 0.0160(8) 0.0012(7) 0.0010(7) 0.0003(7)
C19 0.0171(8) 0.0181(9) 0.0127(8) -0.0001(7) 0.0021(6) 0.0003(7)
C2 0.0167(8) 0.0137(8) 0.0171(8) -0.0007(7) 0.0036(6) 0.0011(7)
C3 0.0210(9) 0.0236(10) 0.0151(8) 0.0009(8) 0.0011(7) 0.0020(8)
C12 0.0146(8) 0.0200(9) 0.0218(9) -0.0052(7) 0.0033(7) -0.0004(7)
C11 0.0160(8) 0.0129(8) 0.0269(9) -0.0005(7) 0.0056(7) 0.0006(7)
C15 0.0182(9) 0.0187(9) 0.0192(9) -0.0011(7) 0.0051(7) 0.0010(7)
C10 0.0147(8) 0.0166(9) 0.0189(8) 0.0030(7) 0.0047(7) 0.0017(7)
C14 0.0172(8) 0.0136(8) 0.0191(9) 0.0014(7) 0.0033(7) 0.0018(7)
C5 0.0169(9) 0.0212(9) 0.0235(9) 0.0001(8) 0.0049(7) 0.0011(7)
C4 0.0236(10) 0.0217(10) 0.0207(9) 0.0020(8) 0.0105(7) -0.0038(8)
C8 0.0438(15) 0.073(2) 0.0580(17) 0.0332(15) 0.0368(13) 0.0307(15)
C9 0.0456(17) 0.129(3) 0.0530(17) 0.047(2) 0.0379(14) 0.0498(19)

loop_
_atom_type_symbol
_atom_type_description
_atom_type_scat_dispersion_real
_atom_type_scat_dispersion_imag
_atom_type_scat_source
C C 0.0033 0.0016 'International Tables Vol C Tables 4.2.6.8 and 6.1.1.4'
H H 0.0000 0.0000 'International Tables Vol C Tables 4.2.6.8 and 6.1.1.4'
N N 0.0061 0.0033 'International Tables Vol C Tables 4.2.6.8 and 6.1.1.4'
O O 0.0106 0.0060 'International Tables Vol C Tables 4.2.6.8 and 6.1.1.4'

loop_
_geom_angle_atom_site_label_1
_geom_angle_atom_site_label_2
_geom_angle_atom_site_label_3
_geom_angle
C2 O1 N2 104.63(12)
O1 N2 C1 100.42(12)
C3 N2 O1 104.46(13)
C3 N2 C1 113.78(14)
C2 N1 C1 103.68(14)
C2 N3 C5 122.11(15)
C2 N3 C4 124.43(16)
C5 N3 C4 113.02(14)
C10 C6 C1 123.50(16)
C10 C6 C14 118.75(16)
C14 C6 C1 117.74(15)
C18 C17 H17 120.1
C18 C17 C16 119.90(17)
C16 C17 H17 120.1
C19 C7 C1 121.87(16)
C19 C7 C15 119.23(16)
C15 C7 C1 118.86(16)
N2 C1 C6 109.11(14)
N2 C1 C7 109.52(13)
N1 C1 N2 105.78(13)
N1 C1 C6 108.96(14)
N1 C1 C7 113.54(14)
C7 C1 C6 109.79(13)
C17 C18 H18 119.9
C17 C18 C19 120.23(18)
C19 C18 H18 119.9
C17 C16 H16 120.0
C17 C16 C15 119.94(18)
C15 C16 H16 120.0
C12 C13 H13 120.1
C14 C13 H13 120.1
C14 C13 C12 119.71(17)
C7 C19 C18 120.04(17)
C7 C19 H19 120.0
C18 C19 H19 120.0
N1 C2 O1 117.74(15)
N1 C2 N3 128.45(17)
N3 C2 O1 113.79(15)
N2 C3 H3A 109.5
N2 C3 H3B 109.5
N2 C3 H3C 109.5
H3A C3 H3B 109.5
H3A C3 H3C 109.5
H3B C3 H3C 109.5
C13 C12 H12 120.1
C11 C12 C13 119.77(17)
C11 C12 H12 120.1
C12 C11 H11 119.8
C12 C11 C10 120.47(17)
C10 C11 H11 119.8
C7 C15 H15 119.7
C16 C15 C7 120.65(18)
C16 C15 H15 119.7
C6 C10 C11 120.18(17)
C6 C10 H10 119.9
C11 C10 H10 119.9
C6 C14 H14 119.4
C13 C14 C6 121.10(17)
C13 C14 H14 119.4
N3 C5 H5A 111.1
N3 C5 H5B 111.1
N3 C5 C8 103.26(16)
H5A C5 H5B 109.1
C8 C5 H5A 111.1
C8 C5 H5B 111.1
N3 C4 H4A 111.3
N3 C4 H4B 111.3
N3 C4 C9 102.18(17)
H4A C4 H4B 109.2
C9 C4 H4A 111.3
C9 C4 H4B 111.3
C5 C8 H8A 110.1
C5 C8 H8B 110.1
H8A C8 H8B 108.4
C9 C8 C5 108.1(2)
C9 C8 H8A 110.1
C9 C8 H8B 110.1
C4 C9 H9A 109.7
C4 C9 H9B 109.7
C8 C9 C4 109.8(2)
C8 C9 H9A 109.7
C8 C9 H9B 109.7
H9A C9 H9B 108.2

loop_
_geom_bond_atom_site_label_1
_geom_bond_atom_site_label_2
_geom_bond_distance
O1 N2 1.4787(19)
O1 C2 1.381(2)
N2 C1 1.510(2)
N2 C3 1.478(2)
N1 C1 1.482(2)
N1 C2 1.288(2)
N3 C2 1.348(2)
N3 C5 1.472(2)
N3 C4 1.478(2)
C6 C1 1.538(2)
C6 C10 1.397(2)
C6 C14 1.399(2)
C17 H17 0.9300
C17 C18 1.391(3)
C17 C16 1.393(3)
C7 C1 1.530(2)
C7 C19 1.395(3)
C7 C15 1.401(2)
C18 H18 0.9300
C18 C19 1.405(3)
C16 H16 0.9300
C16 C15 1.394(3)
C13 H13 0.9300
C13 C12 1.396(3)
C13 C14 1.390(3)
C19 H19 0.9300
C3 H3A 0.9600
C3 H3B 0.9600
C3 H3C 0.9600
C12 H12 0.9300
C12 C11 1.386(3)
C11 H11 0.9300
C11 C10 1.400(3)
C15 H15 0.9300
C10 H10 0.9300
C14 H14 0.9300
C5 H5A 0.9700
C5 H5B 0.9700
C5 C8 1.514(3)
C4 H4A 0.9700
C4 H4B 0.9700
C4 C9 1.507(3)
C8 H8A 0.9700
C8 H8B 0.9700
C8 C9 1.429(4)
C9 H9A 0.9700
C9 H9B 0.9700

loop_
_geom_torsion_atom_site_label_1
_geom_torsion_atom_site_label_2
_geom_torsion_atom_site_label_3
_geom_torsion_atom_site_label_4
_geom_torsion
O1 N2 C1 N1 27.44(16)
O1 N2 C1 C6 -89.64(14)
O1 N2 C1 C7 150.16(13)
N2 O1 C2 N1 11.7(2)
N2 O1 C2 N3 -169.73(14)
N3 C5 C8 C9 14.1(3)
N3 C4 C9 C8 17.3(4)
C17 C18 C19 C7 -0.3(3)
C17 C16 C15 C7 -1.2(3)
C1 N1 C2 O1 6.4(2)
C1 N1 C2 N3 -171.88(18)
C1 C6 C10 C11 -178.69(16)
C1 C6 C14 C13 177.27(16)
C1 C7 C19 C18 176.97(15)
C1 C7 C15 C16 -176.28(16)
C18 C17 C16 C15 0.3(3)
C16 C17 C18 C19 0.5(3)
C13 C12 C11 C10 -0.9(3)
C19 C7 C1 N2 -109.85(18)
C19 C7 C1 N1 8.1(2)
C19 C7 C1 C6 130.37(17)
C19 C7 C15 C16 1.4(3)
C2 O1 N2 C1 -23.31(16)
C2 O1 N2 C3 94.77(15)
C2 N1 C1 N2 -21.63(18)
C2 N1 C1 C6 95.55(16)
C2 N1 C1 C7 -141.76(15)
C2 N3 C5 C8 -175.8(2)
C2 N3 C4 C9 164.3(2)
C3 N2 C1 N1 -83.56(17)
C3 N2 C1 C6 159.36(14)
C3 N2 C1 C7 39.16(19)
C12 C13 C14 C6 1.7(3)
C12 C11 C10 C6 1.3(3)
C15 C7 C1 N2 67.76(19)
C15 C7 C1 N1 -174.26(15)
C15 C7 C1 C6 -52.0(2)
C15 C7 C19 C18 -0.6(3)
C10 C6 C1 N2 -4.6(2)
C10 C6 C1 N1 -119.64(17)
C10 C6 C1 C7 115.45(18)
C10 C6 C14 C13 -1.4(3)
C14 C6 C1 N2 176.84(14)
C14 C6 C1 N1 61.79(19)
C14 C6 C1 C7 -63.12(19)
C14 C6 C10 C11 -0.1(3)
C14 C13 C12 C11 -0.6(3)
C5 N3 C2 O1 -176.78(15)
C5 N3 C2 N1 1.6(3)
C5 N3 C4 C9 -8.2(3)
C5 C8 C9 C4 -20.2(4)
C4 N3 C2 O1 11.4(3)
C4 N3 C2 N1 -170.27(18)
C4 N3 C5 C8 -3.1(2)
